data_2000826
loop_
_publ_author_name
'Yamaguchi, K.'
'Matsumura, G.'
'Tanno, M.'
'Sueyoshi, S.'
'Miyata, N.'

_publ_section_title
;
 Structure of <i>N</i>-aryl-<i>N</i>-nitrosoureas
;
_journal_issue 6
_journal_name_full 'Acta Crystallographica Section C'
_journal_page_first 1051
_journal_page_last 1054
_journal_paper_doi 10.1107/S0108270191012908
_journal_volume 48
_journal_year 1992
_chemical_formula_sum 'C22 H21 N3 O2'
_chemical_formula_weight 359.43
_symmetry_cell_setting monoclinic
_symmetry_space_group_name_H-M 'P 1 21 1'
_cell_angle_alpha 90
_cell_angle_beta 96.920(10)
_cell_angle_gamma 90
_cell_formula_units_Z 2
_cell_length_a 12.6390(10)
_cell_length_b 10.1850(10)
_cell_length_c 7.851(4)
_cell_volume 1003.3(5)
_diffrn_radiation_type Cu
_diffrn_radiation_wavelength 1.54050
_exptl_absorpt_coefficient_mu 0.588
_exptl_crystal_density_diffrn 1.190
_exptl_crystal_F_000 380
_cod_data_source_file as0547.cif
_cod_data_source_block as0547c
_cod_original_cell_volume 1003.3
_cod_original_sg_symbol_H-M 'P 21'
_cod_database_code 2000826

loop_
_atom_site_label
_atom_site_fract_x
_atom_site_fract_y
_atom_site_fract_z
N(1) .2332(2) .4962(5) .9171(4)
C(2) .3483(3) .4965(5) .9296(5)
O(3) .3954(2) .4002 .9918(4)
N(4) .3932(2) .6035(4) .8736(4)
N(5) .1813(3) .5327(5) .7648(4)
O(6) .0843(2) .5175(5) .7519(4)
C(7) .1809(3) .4340(5) 1.0492(5)
C(8) .1458(3) .3045(6) 1.0307(6)
C(9) .0959(4) .2521(7) 1.1630(8)
C(10) .0824(4) .3245(8) 1.3057(8)
C(11) .1169(5) .4509(9) 1.3219(7)
C(12) .1657(4) .5088(7) 1.1906(6)
C(13) .1582(10) .2250(8) .8740(14)
C(14) .3400(4) .7323(5) .8383(8)
C(15) .2892(3) .7847(5) .9883(6)
C(16) .3449(4) .7887(6) 1.1501(7)
C(17) .2954(5) .8383(7) 1.2854(9)
C(18) .1915(6) .8832(7) 1.2572(13)
C(19) .1378(5) .8794(7) 1.0984(12)
C(20) .1862(4) .8310(6) .9643(9)
C(21) .5086(3) .6003(6) .8621(5)
C(22) .5336(3) .6051(5) .6792(5)
C(23) .4763(3) .5319(6) .5501(6)
C(24) .5076(5) .5287(8) .3870(6)
C(25) .5951(5) .5978(8) .3510(7)
C(26) .6515(4) .6722(8) .4773(7)
C(27) .6201(3) .6762(6) .6413(6)
H(9) .070(4) .148(6) 1.159(7)
H(10) .045(4) .279(6) 1.399(6)
H(11) .106(4) .508(7) 1.421(7)
H(12) .197(4) .606(6) 1.206(6)
H(13A) .177(5) .276(8) .750(8)
H(13B) .207(6) .190(10) .910(12)
H(13C) .130(5) .119(7) .894(8)
H(14A) .286(4) .719(5) .730(7)
H(14B) .392(4) .792(6) .799(7)
H(16) .427(4) .763(6) 1.168(6)
H(17) .340(4) .822(6) 1.403(7)
H(18) .157(4) .917(6) 1.353(8)
H(19) .060(5) .909(7) 1.077(7)
H(20) .145(5) .832(6) .848(8)
H(21A) .543(4) .678(6) .931(6)
H(21B) .540(3) .517(6) .924(6)
H(23) .396(4) .494(6) .586(6)
H(24) .468(4) .480(6) .294(7)
H(25) .607(4) .596(6) .210(7)
H(26) .727(4) .733(6) .449(6)
H(27) .669(4) .722(5) .749(7)

loop_
_geom_bond_atom_site_label_1
_geom_bond_atom_site_label_2
_geom_bond_distance
N(1) N(5) 1.345(5)
N(1) C(2) 1.447(5)
N(1) C(7) 1.443(6)
C(2) O(3) 1.219(5)
C(2) N(4) 1.328(7)
N(4) C(14) 1.485(7)
N(4) C(21) 1.472(5)
N(5) O(6) 1.227(5)
C(7) C(8) 1.394(8)
C(7) C(12) 1.378(8)
C(8) C(9) 1.385(8)
C(9) C(10) 1.368(10)
c(8) C(13) 1.497(12)
C(10) C(11) 1.360(12)
C(11) C(12) 1.394(9)
